data_1557908
loop_
_publ_author_name
'Doheny, Patrick W.'
'Clegg, Jack K.'
'Tuna, Floriana'
'Collison, David'
'Kepert, Cameron J.'
'D'Alessandro, Deanna M.'

_publ_section_title
;
 Quantification of the mixed-valence and intervalence charge transfer
 properties of a cofacial metal--organic framework via single crystal
 electronic absorption spectroscopy
;
_journal_issue 20
_journal_name_full 'Chemical Science'
_journal_page_first 5213
_journal_page_last 5220
_journal_paper_doi 10.1039/D0SC01521K
_journal_volume 11
_journal_year 2020
_chemical_formula_moiety 'C32 H18 Cd N4 O4 S3, 2(C1.5 H3.5 N0.5 O0.5), 0.5(C3 H7 N O)'
_chemical_formula_sum 'C38 H32 Cd N6 O6 S3'
_chemical_formula_weight 877.27
_chemical_name_systematic CdTzTz
_space_group_crystal_system orthorhombic
_space_group_IT_number 54
_space_group_name_Hall '-P 2a 2ac'
_space_group_name_H-M_alt 'P c c a'
_atom_sites_solution_hydrogens geom
_atom_sites_solution_primary direct
_audit_creation_method SHELXL-2018/3
_audit_update_record
;
2020-03-05 deposited with the CCDC.	2020-04-20 downloaded from the CCDC.
;
_cell_angle_alpha 90
_cell_angle_beta 90
_cell_angle_gamma 90
_cell_formula_units_Z 8
_cell_length_a 19.0673(3)
_cell_length_b 26.1197(6)
_cell_length_c 15.5005(3)
_cell_measurement_reflns_used 17681
_cell_measurement_temperature 100(2)
_cell_measurement_theta_max 33.409
_cell_measurement_theta_min 2.622
_cell_volume 7719.7(3)
_computing_cell_refinement 'CrysAlisPro 1.171.40.42a (Rigaku OD, 2019)'
_computing_data_collection 'CrysAlisPro 1.171.40.42a (Rigaku OD, 2019)'
_computing_data_reduction 'CrysAlisPro 1.171.40.42a (Rigaku OD, 2019)'
_computing_molecular_graphics 'ShelXle-Rev929 (H\"ubschle et al., 2008)'
_computing_publication_material 'ShelXle-Rev929 (H\"ubschle et al., 2008)'
_computing_structure_refinement 'SHELXL-2018/3 (Sheldrick, 2018)'
_computing_structure_solution 'SHELXT 2018/2 (Sheldrick, 2018)'
_diffrn_ambient_temperature 100(2)
_diffrn_detector_area_resol_mean 5.8140
_diffrn_measured_fraction_theta_full 0.999
_diffrn_measured_fraction_theta_max 0.999
_diffrn_measurement_device_type 'XtaLAB Synergy, Dualflex, Pilatus 300K'
_diffrn_measurement_method '\w scans'
_diffrn_radiation_type MoK\a
_diffrn_radiation_wavelength 0.71073
_diffrn_reflns_av_R_equivalents 0.0528
_diffrn_reflns_av_unetI/netI 0.0200
_diffrn_reflns_Laue_measured_fraction_full 0.999
_diffrn_reflns_Laue_measured_fraction_max 0.999
_diffrn_reflns_limit_h_max 22
_diffrn_reflns_limit_h_min -22
_diffrn_reflns_limit_k_max 31
_diffrn_reflns_limit_k_min -31
_diffrn_reflns_limit_l_max 18
_diffrn_reflns_limit_l_min -18
_diffrn_reflns_number 92102
_diffrn_reflns_point_group_measured_fraction_full 0.999
_diffrn_reflns_point_group_measured_fraction_max 0.999
_diffrn_reflns_theta_full 25.027
_diffrn_reflns_theta_max 25.027
_diffrn_reflns_theta_min 2.274
_diffrn_source 'micro-focus sealed X-ray tube'
_exptl_absorpt_coefficient_mu 0.782
_exptl_absorpt_correction_T_max 1.000
_exptl_absorpt_correction_T_min 0.584
_exptl_absorpt_correction_type gaussian
_exptl_absorpt_process_details
;
CrysAlisPro 1.171.40.42a (Rigaku Oxford Diffraction, 2019)
Numerical absorption correction based on gaussian integration over
			a multifaceted crystal model
Empirical absorption correction using spherical harmonics,
 implemented in SCALE3 ABSPACK scaling algorithm.
;
_exptl_crystal_colour Yellow
_exptl_crystal_density_diffrn 1.510
_exptl_crystal_description Plate
_exptl_crystal_F_000 3568
_exptl_crystal_size_max 0.183
_exptl_crystal_size_mid 0.164
_exptl_crystal_size_min 0.016
_refine_diff_density_max 6.132
_refine_diff_density_min -1.088
_refine_diff_density_rms 0.173
_refine_ls_extinction_method none
_refine_ls_goodness_of_fit_ref 1.079
_refine_ls_hydrogen_treatment constr
_refine_ls_matrix_type full
_refine_ls_number_parameters 659
_refine_ls_number_reflns 6828
_refine_ls_number_restraints 706
_refine_ls_restrained_S_all 1.036
_refine_ls_R_factor_all 0.0852
_refine_ls_R_factor_gt 0.0804
_refine_ls_shift/su_max 0.001
_refine_ls_shift/su_mean 0.000
_refine_ls_structure_factor_coef Fsqd
_refine_ls_weighting_details 'w=1/[\s^2^(Fo^2^)+(0.1359P)^2^+38.6114P] where P=(Fo^2^+2Fc^2^)/3'
_refine_ls_weighting_scheme calc
_refine_ls_wR_factor_gt 0.2123
_refine_ls_wR_factor_ref 0.2173
_reflns_Friedel_coverage 0.000
_reflns_number_gt 6136
_reflns_number_total 6828
_reflns_threshold_expression 'I > 2\s(I)'
_cod_data_source_file d0sc01521k2.cif
_cod_data_source_block CdTzTz_a
_cod_depositor_comments
;Adding full bibliography for 1557908--1557909.cif.

 Adding full bibliography for 1557908--1557909.cif.
;
_cod_database_code 1557908
_shelx_shelxl_version_number 2018/3
_shelx_space_group_comment
;
The symmetry employed for this shelxl refinement is uniquely defined
by the following loop, which should always be used as a source of
symmetry information in preference to the above space-group names.
They are only intended as comments.
;
_shelx_estimated_absorpt_t_min 0.870
_shelx_estimated_absorpt_t_max 0.988

loop_
_space_group_symop_operation_xyz
'x, y, z'
'-x+1/2, -y, z'
'-x, y, -z+1/2'
'x+1/2, -y, -z+1/2'
'-x, -y, -z'
'x-1/2, y, -z'
'x, -y, z-1/2'
'-x-1/2, y, z-1/2'

loop_
_atom_site_label
_atom_site_type_symbol
_atom_site_fract_x
_atom_site_fract_y
_atom_site_fract_z
_atom_site_U_iso_or_equiv
_atom_site_adp_type
_atom_site_occupancy
_atom_site_site_symmetry_order
_atom_site_calc_flag
_atom_site_refinement_flags_posn
_atom_site_refinement_flags_adp
_atom_site_refinement_flags_occupancy
_atom_site_disorder_assembly
_atom_site_disorder_group
Cd1 Cd 0.55656(2) -0.12066(2) 0.14514(2) 0.0212(2) Uani 1 1 d . . . . .
S1 S 0.69125(6) -0.12782(6) 0.49575(8) 0.0256(3) Uani 1 1 d . . . . .
N1 N 0.5608(2) -0.0332(2) 0.1551(3) 0.0259(11) Uani 1 1 d . . . . .
O1 O 0.8172(2) -0.12644(16) 0.6117(3) 0.0290(9) Uani 1 1 d . . . . .
C1 C 0.8337(3) -0.1273(2) 0.5339(4) 0.0266(12) Uani 1 1 d . . . . .
N2 N 0.5213(5) 0.3233(3) 0.1366(6) 0.0389(15) Uani 0.842(5) 1 d D U P A 1
O2 O 0.8961(2) -0.12544(17) 0.5066(3) 0.0348(10) Uani 1 1 d . . . . .
S2 S 0.64425(13) 0.33072(9) 0.20731(16) 0.0484(7) Uani 0.842(5) 1 d D U P A 1
C2 C 0.7775(3) -0.1296(2) 0.4671(4) 0.0266(12) Uani 1 1 d . . . . .
S3 S 0.49273(15) 0.42886(9) 0.11753(17) 0.0500(7) Uani 0.842(5) 1 d D U P A 1
N3 N 0.6156(5) 0.4370(3) 0.1846(6) 0.0560(18) Uani 0.842(5) 1 d D U P A 1
O3 O 0.5485(2) -0.12046(16) 0.4321(3) 0.0312(10) Uani 1 1 d . . . . .
C3 C 0.7857(3) -0.1308(3) 0.3796(4) 0.0310(13) Uani 1 1 d . . . . .
H3 H 0.830180 -0.132220 0.351981 0.037 Uiso 1 1 calc R U . . .
N4 N 0.5556(2) 0.7914(2) 0.1511(3) 0.0317(12) Uani 1 1 d . . . . .
O4 O 0.5702(2) -0.12314(16) 0.2930(3) 0.0290(10) Uani 1 1 d . . . . .
C4 C 0.7219(3) -0.1297(2) 0.3345(4) 0.0297(13) Uani 1 1 d . . . . .
H4 H 0.718144 -0.130035 0.273409 0.036 Uiso 1 1 calc R U . . .
C5 C 0.6656(3) -0.1281(2) 0.3897(3) 0.0246(12) Uani 1 1 d . . . . .
C6 C 0.5905(3) -0.12375(19) 0.3696(3) 0.0198(11) Uani 1 1 d . . . . .
C7 C 0.6105(3) -0.0075(2) 0.2009(3) 0.0292(13) Uani 1 1 d . . . . .
H7 H 0.644117 -0.026913 0.232134 0.035 Uiso 1 1 calc R U . . .
C8 C 0.6148(3) 0.0443(3) 0.2046(3) 0.0298(13) Uani 1 1 d . . . . .
H8 H 0.650512 0.059846 0.238334 0.036 Uiso 1 1 calc R U . . .
C9 C 0.5151(3) -0.0039(2) 0.1110(3) 0.0311(13) Uani 1 1 d . . . . .
H9 H 0.479788 -0.020466 0.078103 0.037 Uiso 1 1 calc R U . . .
C10 C 0.5168(3) 0.0490(2) 0.1109(3) 0.0301(13) Uani 1 1 d . . . . .
H10 H 0.483404 0.067559 0.077824 0.036 Uiso 1 1 calc R U . . .
C11 C 0.5668(3) 0.0754(3) 0.1589(3) 0.0266(13) Uani 1 1 d . . . . .
C12 C 0.5687(3) 0.1317(3) 0.1613(4) 0.0281(13) Uani 1 1 d . . . . .
C13 C 0.5101(3) 0.1609(3) 0.1379(3) 0.0295(13) Uani 1 1 d . . . . .
H13 H 0.468480 0.143956 0.120159 0.035 Uiso 1 1 calc R U . . .
C14 C 0.5115(3) 0.2129(3) 0.1401(3) 0.0330(14) Uani 1 1 d . . . . .
H14 H 0.470951 0.231589 0.123346 0.040 Uiso 1 1 calc R U . . .
C15 C 0.6293(3) 0.1583(2) 0.1875(3) 0.0294(13) Uani 1 1 d . . . . .
H15 H 0.670078 0.139535 0.203352 0.035 Uiso 1 1 calc R U . . .
C16 C 0.6306(3) 0.2108(3) 0.1906(4) 0.0343(14) Uani 1 1 d . . . . .
H16 H 0.671803 0.227904 0.209295 0.041 Uiso 1 1 calc R U . . .
C17 C 0.5714(4) 0.2395(3) 0.1663(4) 0.0349(13) Uani 1 1 d . . . . .
C18 C 0.5716(3) 0.2953(3) 0.1673(5) 0.0405(13) Uani 1 1 d D U . . .
C19 C 0.5361(6) 0.3735(4) 0.1435(8) 0.0459(17) Uani 0.842(5) 1 d D U P A 1
C20 C 0.6002(5) 0.3863(3) 0.1785(8) 0.0489(16) Uani 0.842(5) 1 d D U P A 1
C21 C 0.5656(4) 0.4639(3) 0.1566(6) 0.0538(16) Uani 1 1 d D U . . .
C22 C 0.5643(4) 0.5194(3) 0.1539(6) 0.0550(19) Uani 1 1 d D U . . .
C23 C 0.5069(5) 0.5463(3) 0.1224(5) 0.0551(19) Uani 1 1 d . . . . .
H23 H 0.467456 0.527813 0.101558 0.066 Uiso 1 1 calc R U . . .
C24 C 0.5055(5) 0.5989(3) 0.1207(5) 0.0537(19) Uani 1 1 d . . . . .
H24 H 0.465392 0.616062 0.098474 0.064 Uiso 1 1 calc R U . . .
C25 C 0.6272(10) 0.5483(8) 0.164(2) 0.054(3) Uani 0.43(4) 1 d D U P B 1
H25 H 0.670497 0.530788 0.171135 0.065 Uiso 0.43(4) 1 calc R U P B 1
C26 C 0.6265(10) 0.6017(8) 0.164(2) 0.052(3) Uani 0.43(4) 1 d D U P B 1
H26 H 0.668493 0.620571 0.173053 0.062 Uiso 0.43(4) 1 calc R U P B 1
C27 C 0.5615(4) 0.6272(3) 0.1506(5) 0.0485(19) Uani 1 1 d D U . . .
C28 C 0.5601(3) 0.6839(3) 0.1500(4) 0.0420(17) Uani 1 1 d . . . . .
C29 C 0.5222(4) 0.7115(3) 0.0886(4) 0.0428(16) Uani 1 1 d . . . . .
H29 H 0.496782 0.694099 0.044763 0.051 Uiso 1 1 calc R U . . .
C30 C 0.5218(3) 0.7637(3) 0.0920(4) 0.0383(15) Uani 1 1 d . . . . .
H30 H 0.495688 0.781560 0.049291 0.046 Uiso 1 1 calc R U . . .
C31 C 0.5971(4) 0.7126(3) 0.2114(5) 0.0449(16) Uani 1 1 d . . . . .
H31 H 0.624492 0.695863 0.254080 0.054 Uiso 1 1 calc R U . . .
C32 C 0.5934(3) 0.7645(3) 0.2097(5) 0.0428(16) Uani 1 1 d . . . . .
H32 H 0.618967 0.783098 0.251964 0.051 Uiso 1 1 calc R U . . .
O5 O 0.7381(3) 0.7352(3) 0.3118(4) 0.0810(19) Uani 1 1 d D . . . .
C33 C 0.7697(5) 0.7382(5) 0.3831(6) 0.082(3) Uani 1 1 d D . . . .
H33 H 0.818737 0.744807 0.382026 0.098 Uiso 1 1 calc R U . . .
N5 N 0.7397(4) 0.7329(4) 0.4585(5) 0.076(2) Uani 1 1 d D . . . .
C34 C 0.6643(4) 0.7252(5) 0.4649(7) 0.096(4) Uani 1 1 d D . . . .
H34A H 0.643263 0.727966 0.407402 0.144 Uiso 1 1 calc R U . . .
H34B H 0.644097 0.751241 0.502901 0.144 Uiso 1 1 calc R U . . .
H34C H 0.654907 0.691079 0.488585 0.144 Uiso 1 1 calc R U . . .
C35 C 0.7773(5) 0.7384(4) 0.5383(6) 0.079(3) Uani 1 1 d D . . . .
H35A H 0.827829 0.739324 0.526599 0.119 Uiso 1 1 calc R U . . .
H35B H 0.766694 0.709342 0.576110 0.119 Uiso 1 1 calc R U . . .
H35C H 0.763174 0.770303 0.566710 0.119 Uiso 1 1 calc R U . . .
O6 O 0.6422(7) 0.5710(10) 0.4780(11) 0.114(6) Uani 0.397(8) 1 d D U P C 1
C38 C 0.7064(8) 0.5720(11) 0.4933(12) 0.112(5) Uani 0.397(8) 1 d D U P C 1
H38 H 0.722485 0.563949 0.549734 0.134 Uiso 0.397(8) 1 calc R U P C 1
N6 N 0.7528(7) 0.5842(10) 0.4331(10) 0.108(5) Uani 0.397(8) 1 d D U P C 1
C36 C 0.7270(12) 0.5993(16) 0.3487(12) 0.115(6) Uani 0.397(8) 1 d D U P C 1
H36A H 0.679530 0.585809 0.340366 0.173 Uiso 0.397(8) 1 calc R U P C 1
H36B H 0.758059 0.585528 0.303927 0.173 Uiso 0.397(8) 1 calc R U P C 1
H36C H 0.726067 0.636732 0.344742 0.173 Uiso 0.397(8) 1 calc R U P C 1
C37 C 0.8251(8) 0.5931(15) 0.4509(15) 0.115(6) Uani 0.397(8) 1 d D U P C 1
H37A H 0.844010 0.617553 0.408976 0.173 Uiso 0.397(8) 1 calc R U P C 1
H37B H 0.850972 0.560725 0.446608 0.173 Uiso 0.397(8) 1 calc R U P C 1
H37C H 0.830130 0.606999 0.509233 0.173 Uiso 0.397(8) 1 calc R U P C 1
C38A C 0.692(3) 0.604(3) 0.460(3) 0.112(6) Uani 0.103(8) 1 d D U P C 2
H38A H 0.674988 0.609292 0.517186 0.134 Uiso 0.103(8) 1 calc R U P C 2
N6A N 0.743(3) 0.572(3) 0.450(3) 0.111(6) Uani 0.103(8) 1 d D U P C 2
C37A C 0.772(4) 0.545(4) 0.523(4) 0.114(7) Uani 0.103(8) 1 d D U P C 2
H37D H 0.791593 0.512040 0.504227 0.171 Uiso 0.103(8) 1 calc R U P C 2
H37E H 0.735352 0.539172 0.565732 0.171 Uiso 0.103(8) 1 calc R U P C 2
H37F H 0.809760 0.565684 0.548824 0.171 Uiso 0.103(8) 1 calc R U P C 2
C36A C 0.771(4) 0.559(4) 0.366(4) 0.111(7) Uani 0.103(8) 1 d D U P C 2
H36D H 0.809188 0.534614 0.372039 0.167 Uiso 0.103(8) 1 calc R U P C 2
H36E H 0.733683 0.544664 0.330254 0.167 Uiso 0.103(8) 1 calc R U P C 2
H36F H 0.788797 0.590613 0.338489 0.167 Uiso 0.103(8) 1 calc R U P C 2
O6A O 0.662(3) 0.629(3) 0.401(4) 0.116(8) Uani 0.103(8) 1 d D U P C 2
O7 O 0.745(2) -0.0059(18) 0.3167(4) 0.024(6) Uani 0.5 1 d D . P D -1
C39 C 0.7721(5) -0.0002(4) 0.3909(6) 0.028(3) Uani 0.5 1 d D . P D -1
H39 H 0.821565 0.003535 0.395480 0.034 Uiso 0.5 1 calc R U P D -1
N7 N 0.7341(4) 0.0009(7) 0.4622(5) 0.028(3) Uani 0.5 1 d D . P D -1
C40 C 0.7647(7) -0.0005(17) 0.5469(6) 0.039(5) Uani 0.5 1 d D . P D -1
H40A H 0.747945 -0.030902 0.577702 0.058 Uiso 0.5 1 calc R U P D -1
H40B H 0.751057 0.030321 0.578834 0.058 Uiso 0.5 1 calc R U P D -1
H40C H 0.815867 -0.001852 0.541897 0.058 Uiso 0.5 1 calc R U P D -1
C41 C 0.6577(5) 0.0028(5) 0.4575(7) 0.034(3) Uani 0.5 1 d D . P D -1
H41A H 0.641294 0.036264 0.477540 0.050 Uiso 0.5 1 calc R U P D -1
H41B H 0.637807 -0.024169 0.493994 0.050 Uiso 0.5 1 calc R U P D -1
H41C H 0.642791 -0.002505 0.397614 0.050 Uiso 0.5 1 calc R U P D -1
N2A N 0.6257(14) 0.3243(11) 0.174(3) 0.048(3) Uani 0.158(5) 1 d D U P A 2
S2A S 0.4932(7) 0.3269(6) 0.1329(11) 0.044(2) Uani 0.158(5) 1 d D U P A 2
S3A S 0.6447(8) 0.4313(6) 0.1997(11) 0.057(3) Uani 0.158(5) 1 d D U P A 2
N3A N 0.5165(17) 0.4319(12) 0.141(3) 0.051(3) Uani 0.158(5) 1 d D U P A 2
C19A C 0.604(2) 0.3731(10) 0.186(5) 0.050(2) Uani 0.158(5) 1 d D U P A 2
C20A C 0.537(2) 0.3828(12) 0.157(5) 0.047(2) Uani 0.158(5) 1 d D U P A 2
C25A C 0.6179(10) 0.5475(6) 0.1961(16) 0.054(3) Uani 0.57(4) 1 d D U P B 2
H25A H 0.654748 0.530137 0.225134 0.065 Uiso 0.57(4) 1 calc R U P B 2
C26A C 0.6162(10) 0.6007(6) 0.1946(16) 0.053(3) Uani 0.57(4) 1 d D U P B 2
H26A H 0.651882 0.619568 0.223138 0.064 Uiso 0.57(4) 1 calc R U P B 2

loop_
_atom_site_aniso_label
_atom_site_aniso_U_11
_atom_site_aniso_U_22
_atom_site_aniso_U_33
_atom_site_aniso_U_23
_atom_site_aniso_U_13
_atom_site_aniso_U_12
Cd1 0.0079(3) 0.0416(3) 0.0142(3) 0.00081(14) 0.00092(12) 0.00002(13)
S1 0.0104(7) 0.0513(9) 0.0149(7) 0.0007(5) -0.0004(5) 0.0004(5)
N1 0.013(2) 0.052(3) 0.013(2) 0.004(2) 0.0012(15) 0.0001(19)
O1 0.016(2) 0.055(3) 0.016(2) 0.0006(16) -0.0016(16) 0.0000(16)
C1 0.018(3) 0.039(3) 0.023(3) 0.002(2) -0.007(2) 0.001(2)
N2 0.029(4) 0.051(3) 0.037(3) -0.003(2) -0.009(3) 0.000(3)
O2 0.0075(19) 0.076(3) 0.021(2) -0.0028(18) -0.0006(16) 0.0006(17)
S2 0.0478(13) 0.0426(12) 0.0548(14) -0.0039(10) -0.0142(10) 0.0008(9)
C2 0.011(3) 0.042(3) 0.026(3) -0.001(2) 0.001(2) 0.001(2)
S3 0.0540(15) 0.0450(12) 0.0509(15) -0.0007(10) -0.0134(11) 0.0054(10)
N3 0.052(4) 0.054(3) 0.062(4) -0.003(3) -0.017(4) -0.001(3)
O3 0.012(2) 0.064(3) 0.017(2) -0.0003(17) 0.0016(15) 0.0013(16)
C3 0.011(3) 0.062(4) 0.020(3) -0.002(3) 0.002(2) 0.002(2)
N4 0.023(3) 0.048(3) 0.025(3) -0.002(2) 0.0022(18) 0.002(2)
O4 0.0120(18) 0.053(3) 0.022(2) 0.0002(16) -0.0019(16) -0.0014(16)
C4 0.015(3) 0.054(4) 0.020(3) -0.001(2) 0.001(2) 0.005(2)
C5 0.016(3) 0.043(3) 0.015(3) 0.001(2) -0.001(2) 0.001(2)
C6 0.011(3) 0.031(3) 0.017(3) 0.0007(19) -0.001(2) 0.0007(19)
C7 0.016(3) 0.051(4) 0.020(3) 0.006(2) -0.002(2) 0.002(2)
C8 0.018(3) 0.054(4) 0.017(3) -0.001(2) -0.001(2) -0.002(2)
C9 0.018(3) 0.056(4) 0.020(3) 0.001(3) -0.005(2) -0.001(2)
C10 0.019(3) 0.054(4) 0.018(3) 0.003(2) -0.006(2) 0.001(2)
C11 0.016(3) 0.055(4) 0.008(2) -0.001(2) 0.0045(19) -0.002(2)
C12 0.016(3) 0.056(4) 0.011(2) -0.004(2) 0.002(2) -0.002(2)
C13 0.025(3) 0.052(4) 0.012(3) -0.002(2) 0.001(2) 0.001(3)
C14 0.028(3) 0.054(4) 0.017(3) 0.001(2) 0.000(2) 0.005(3)
C15 0.022(3) 0.050(4) 0.016(3) -0.001(2) 0.002(2) 0.001(2)
C16 0.024(3) 0.057(4) 0.022(3) -0.002(3) -0.001(2) -0.005(3)
C17 0.037(3) 0.046(4) 0.022(3) -0.002(3) 0.001(3) 0.000(3)
C18 0.039(3) 0.047(3) 0.035(3) 0.001(3) -0.005(3) 0.002(2)
C19 0.046(3) 0.047(3) 0.045(4) -0.003(3) -0.006(3) 0.004(3)
C20 0.049(3) 0.048(3) 0.050(4) -0.001(3) -0.009(3) 0.004(3)
C21 0.056(4) 0.050(3) 0.056(4) -0.001(3) -0.007(3) 0.004(3)
C22 0.057(4) 0.052(4) 0.056(4) -0.005(3) -0.003(3) 0.002(3)
C23 0.065(5) 0.048(4) 0.053(4) -0.007(4) -0.013(4) -0.006(4)
C24 0.059(5) 0.055(5) 0.048(4) 0.001(4) -0.012(4) 0.002(4)
C25 0.054(5) 0.051(4) 0.058(7) -0.005(6) -0.002(5) 0.005(4)
C26 0.049(5) 0.050(4) 0.057(7) -0.006(6) -0.001(5) 0.005(4)
C27 0.044(4) 0.049(4) 0.052(5) -0.005(3) -0.002(3) 0.001(3)
C28 0.034(4) 0.054(4) 0.039(4) -0.002(3) 0.000(3) 0.004(3)
C29 0.042(4) 0.054(4) 0.033(3) -0.005(3) -0.004(3) -0.003(3)
C30 0.035(3) 0.056(4) 0.024(3) -0.001(3) -0.002(3) 0.001(3)
C31 0.047(4) 0.040(4) 0.048(4) 0.002(3) -0.016(3) 0.007(3)
C32 0.032(3) 0.051(4) 0.046(4) -0.009(3) -0.010(3) 0.006(3)
O5 0.054(4) 0.122(6) 0.067(4) -0.010(4) 0.000(3) -0.002(4)
C33 0.060(6) 0.120(9) 0.064(6) 0.000(6) -0.003(5) -0.011(6)
N5 0.065(5) 0.110(6) 0.053(4) 0.000(4) -0.002(4) -0.015(4)
C34 0.054(6) 0.154(11) 0.079(7) 0.013(7) -0.007(5) -0.025(6)
C35 0.062(6) 0.111(8) 0.064(6) 0.009(5) -0.020(5) -0.009(6)
O6 0.039(6) 0.248(17) 0.054(8) 0.035(9) -0.003(6) -0.002(9)
C38 0.042(6) 0.238(16) 0.056(8) 0.024(9) 0.003(6) 0.001(9)
N6 0.038(6) 0.234(16) 0.051(7) 0.018(9) 0.005(5) -0.001(8)
C36 0.050(9) 0.238(17) 0.059(9) 0.021(10) 0.002(7) -0.008(11)
C37 0.047(8) 0.235(18) 0.064(10) 0.022(12) -0.004(8) -0.006(11)
C38A 0.042(7) 0.238(16) 0.055(8) 0.022(9) 0.001(7) -0.001(9)
N6A 0.041(7) 0.237(16) 0.054(8) 0.022(9) 0.002(7) -0.002(9)
C37A 0.046(11) 0.237(18) 0.059(11) 0.024(12) 0.000(10) -0.002(12)
C36A 0.041(11) 0.237(19) 0.056(10) 0.021(12) 0.002(10) -0.005(12)
O6A 0.045(12) 0.245(19) 0.060(12) 0.025(12) -0.008(11) -0.005(12)
O7 0.014(9) 0.033(19) 0.024(3) -0.001(5) 0.004(5) -0.018(8)
C39 0.014(6) 0.031(6) 0.040(8) 0.003(5) 0.005(4) 0.006(6)
N7 0.012(8) 0.045(5) 0.027(5) 0.005(5) -0.005(3) 0.002(9)
C40 0.044(16) 0.049(6) 0.023(5) -0.004(8) -0.009(5) -0.002(18)
C41 0.020(5) 0.056(8) 0.025(6) 0.007(5) 0.000(5) -0.001(5)
N2A 0.048(5) 0.047(5) 0.051(6) -0.004(5) -0.012(5) 0.002(4)
S2A 0.042(5) 0.046(4) 0.044(4) -0.002(4) -0.007(5) 0.006(4)
S3A 0.057(5) 0.050(4) 0.065(5) -0.004(4) -0.009(5) -0.006(4)
N3A 0.053(5) 0.049(5) 0.050(6) -0.001(5) -0.007(5) 0.005(4)
C19A 0.050(4) 0.047(4) 0.053(4) -0.004(4) -0.010(4) 0.000(4)
C20A 0.047(4) 0.047(4) 0.048(4) -0.002(4) -0.007(4) 0.002(4)
C25A 0.054(5) 0.052(4) 0.056(6) -0.003(5) -0.003(5) 0.004(4)
C26A 0.052(5) 0.050(4) 0.057(6) -0.005(5) -0.005(5) 0.005(4)

loop_
_atom_type_symbol
_atom_type_description
_atom_type_scat_dispersion_real
_atom_type_scat_dispersion_imag
_atom_type_scat_source
C C 0.0033 0.0016 'International Tables Vol C Tables 4.2.6.8 and 6.1.1.4'
H H 0.0000 0.0000 'International Tables Vol C Tables 4.2.6.8 and 6.1.1.4'
Cd Cd -0.8075 1.2024 'International Tables Vol C Tables 4.2.6.8 and 6.1.1.4'
N N 0.0061 0.0033 'International Tables Vol C Tables 4.2.6.8 and 6.1.1.4'
O O 0.0106 0.0060 'International Tables Vol C Tables 4.2.6.8 and 6.1.1.4'
S S 0.1246 0.1234 'International Tables Vol C Tables 4.2.6.8 and 6.1.1.4'

loop_
_geom_angle_atom_site_label_1
_geom_angle_atom_site_label_2
_geom_angle_atom_site_label_3
_geom_angle
_geom_angle_site_symmetry_1
_geom_angle_site_symmetry_3
_geom_angle_publ_flag
N1 Cd1 N4 173.64(18) . 1_545 ?
N1 Cd1 O4 87.55(15) . . ?
N4 Cd1 O4 86.16(16) 1_545 . ?
N1 Cd1 O2 95.82(15) . 8_755 ?
N4 Cd1 O2 89.24(16) 1_545 8_755 ?
O4 Cd1 O2 150.36(14) . 8_755 ?
N1 Cd1 O3 93.60(15) . 3_655 ?
N4 Cd1 O3 90.91(16) 1_545 3_655 ?
O4 Cd1 O3 127.30(15) . 3_655 ?
O2 Cd1 O3 81.98(14) 8_755 3_655 ?
N1 Cd1 O1 92.32(14) . 8_755 ?
N4 Cd1 O1 87.43(15) 1_545 8_755 ?
O4 Cd1 O1 95.56(14) . 8_755 ?
O2 Cd1 O1 54.95(13) 8_755 8_755 ?
O3 Cd1 O1 136.91(14) 3_655 8_755 ?
N1 Cd1 O4 91.90(14) . 3_655 ?
N4 Cd1 O4 87.29(15) 1_545 3_655 ?
O4 Cd1 O4 74.78(16) . 3_655 ?
O2 Cd1 O4 134.26(13) 8_755 3_655 ?
O3 Cd1 O4 52.52(14) 3_655 3_655 ?
O1 Cd1 O4 169.28(13) 8_755 3_655 ?
N1 Cd1 C1 94.50(16) . 8_755 ?
N4 Cd1 C1 88.19(17) 1_545 8_755 ?
O4 Cd1 C1 122.80(16) . 8_755 ?
O2 Cd1 C1 27.67(16) 8_755 8_755 ?
O3 Cd1 C1 109.64(17) 3_655 8_755 ?
O1 Cd1 C1 27.28(16) 8_755 8_755 ?
O4 Cd1 C1 161.48(16) 3_655 8_755 ?
C2 S1 C5 91.5(3) . . ?
C9 N1 C7 115.7(6) . . ?
C9 N1 Cd1 120.7(4) . . ?
C7 N1 Cd1 123.5(4) . . ?
C1 O1 Cd1 87.6(3) . 8_756 ?
O1 C1 O2 124.1(5) . . ?
O1 C1 C2 119.5(5) . . ?
O2 C1 C2 116.4(5) . . ?
O1 C1 Cd1 65.1(3) . 8_756 ?
O2 C1 Cd1 59.0(3) . 8_756 ?
C2 C1 Cd1 175.3(4) . 8_756 ?
C18 N2 C19 111.4(8) . . ?
C1 O2 Cd1 93.3(3) . 8_756 ?
C20 S2 C18 88.2(4) . . ?
C3 C2 C1 127.5(5) . . ?
C3 C2 S1 111.7(4) . . ?
C1 C2 S1 120.7(5) . . ?
C19 S3 C21 88.7(4) . . ?
C21 N3 C20 110.8(8) . . ?
C6 O3 Cd1 98.7(3) . 3_655 ?
C2 C3 C4 113.3(5) . . ?
C30 N4 C32 115.9(6) . . ?
C30 N4 Cd1 121.2(4) . 1_565 ?
C32 N4 Cd1 122.7(4) . 1_565 ?
C6 O4 Cd1 168.4(4) . . ?
C6 O4 Cd1 86.4(3) . 3_655 ?
Cd1 O4 Cd1 105.14(16) . 3_655 ?
C5 C4 C3 111.6(5) . . ?
C4 C5 C6 129.1(5) . . ?
C4 C5 S1 112.0(4) . . ?
C6 C5 S1 118.8(4) . . ?
O4 C6 O3 122.3(5) . . ?
O4 C6 C5 120.3(5) . . ?
O3 C6 C5 117.4(5) . . ?
C8 C7 N1 123.8(5) . . ?
C7 C8 C11 120.9(5) . . ?
N1 C9 C10 123.7(5) . . ?
C9 C10 C11 120.7(5) . . ?
C10 C11 C8 115.2(6) . . ?
C10 C11 C12 121.7(5) . . ?
C8 C11 C12 123.1(5) . . ?
C13 C12 C15 117.4(6) . . ?
C13 C12 C11 121.2(6) . . ?
C15 C12 C11 121.3(5) . . ?
C14 C13 C12 121.5(6) . . ?
C13 C14 C17 121.3(6) . . ?
C16 C15 C12 121.1(6) . . ?
C15 C16 C17 120.7(6) . . ?
C14 C17 C16 118.0(6) . . ?
C14 C17 C18 120.2(6) . . ?
C16 C17 C18 121.8(6) . . ?
N2A C18 C17 126.4(17) . . ?
N2 C18 C17 123.8(7) . . ?
N2 C18 S2 114.3(6) . . ?
C17 C18 S2 121.8(5) . . ?
N2A C18 S2A 115.1(18) . . ?
C17 C18 S2A 117.0(7) . . ?
N2 C19 C20 116.9(9) . . ?
N2 C19 S3 134.6(8) . . ?
C20 C19 S3 108.4(8) . . ?
N3 C20 C19 117.0(8) . . ?
N3 C20 S2 133.8(8) . . ?
C19 C20 S2 109.1(8) . . ?
N3 C21 C22 125.5(8) . . ?
N3A C21 C22 129.4(19) . . ?
N3 C21 S3 115.0(7) . . ?
C22 C21 S3 119.5(6) . . ?
N3A C21 S3A 111.3(19) . . ?
C22 C21 S3A 118.9(7) . . ?
C23 C22 C25A 117.9(10) . . ?
C23 C22 C25 115.7(12) . . ?
C23 C22 C21 122.0(7) . . ?
C25A C22 C21 119.4(10) . . ?
C25 C22 C21 120.7(12) . . ?
C24 C23 C22 121.9(8) . . ?
C23 C24 C27 120.9(8) . . ?
C26 C25 C22 121.4(19) . . ?
C25 C26 C27 118.4(19) . . ?
C24 C27 C26 118.3(12) . . ?
C24 C27 C26A 117.9(10) . . ?
C24 C27 C28 121.2(7) . . ?
C26 C27 C28 119.0(11) . . ?
C26A C27 C28 120.2(9) . . ?
C29 C28 C31 116.6(7) . . ?
C29 C28 C27 122.1(7) . . ?
C31 C28 C27 121.3(7) . . ?
C30 C29 C28 119.5(6) . . ?
N4 C30 C29 124.4(6) . . ?
C32 C31 C28 119.6(6) . . ?
N4 C32 C31 123.9(6) . . ?
O5 C33 N5 124.5(8) . . ?
C33 N5 C35 122.6(7) . . ?
C33 N5 C34 120.5(7) . . ?
C35 N5 C34 116.7(7) . . ?
O6 C38 N6 121.7(15) . . ?
C38 N6 C37 123.2(12) . . ?
C38 N6 C36 118.3(11) . . ?
C37 N6 C36 117.2(13) . . ?
O6A C38A N6A 126(3) . . ?
C38A N6A C36A 122.2(16) . . ?
C38A N6A C37A 120.1(16) . . ?
C36A N6A C37A 118(2) . . ?
O7 C39 N7 122.7(17) . . ?
C39 N7 C40 122.7(8) . . ?
C39 N7 C41 120.4(8) . . ?
C40 N7 C41 116.9(8) . . ?
C18 N2A C19A 109(2) . . ?
C20A S2A C18 85.6(15) . . ?
C19A S3A C21 89.7(15) . . ?
C21 N3A C20A 112(2) . . ?
N2A C19A C20A 114(3) . . ?
N2A C19A S3A 135(3) . . ?
C20A C19A S3A 107(2) . . ?
N3A C20A C19A 120(3) . . ?
N3A C20A S2A 129(2) . . ?
C19A C20A S2A 111(3) . . ?
C26A C25A C22 119.5(15) . . ?
C25A C26A C27 120.7(14) . . ?

loop_
_geom_bond_atom_site_label_1
_geom_bond_atom_site_label_2
_geom_bond_distance
_geom_bond_site_symmetry_2
_geom_bond_publ_flag
Cd1 N1 2.290(6) . ?
Cd1 N4 2.299(6) 1_545 ?
Cd1 O4 2.307(4) . ?
Cd1 O2 2.332(4) 8_755 ?
Cd1 O3 2.334(4) 3_655 ?
Cd1 O1 2.466(4) 8_755 ?
Cd1 O4 2.601(4) 3_655 ?
Cd1 C1 2.716(6) 8_755 ?
S1 C2 1.705(6) . ?
S1 C5 1.714(5) . ?
N1 C9 1.347(8) . ?
N1 C7 1.362(7) . ?
O1 C1 1.246(8) . ?
C1 O2 1.263(7) . ?
C1 C2 1.491(8) . ?
N2 C18 1.297(10) . ?
N2 C19 1.347(12) . ?
S2 C20 1.735(8) . ?
S2 C18 1.777(7) . ?
C2 C3 1.366(9) . ?
S3 C19 1.713(10) . ?
S3 C21 1.770(8) . ?
N3 C21 1.262(10) . ?
N3 C20 1.359(12) . ?
O3 C6 1.259(7) . ?
C3 C4 1.403(8) . ?
N4 C30 1.333(8) . ?
N4 C32 1.356(9) . ?
O4 C6 1.249(7) . ?
C4 C5 1.374(8) . ?
C5 C6 1.471(7) . ?
C7 C8 1.355(9) . ?
C8 C11 1.414(8) . ?
C9 C10 1.382(9) . ?
C10 C11 1.392(8) . ?
C11 C12 1.471(9) . ?
C12 C13 1.400(9) . ?
C12 C15 1.409(8) . ?
C13 C14 1.361(9) . ?
C14 C17 1.396(9) . ?
C15 C16 1.373(9) . ?
C16 C17 1.407(9) . ?
C17 C18 1.458(10) . ?
C18 N2A 1.283(18) . ?
C18 S2A 1.789(12) . ?
C19 C20 1.379(13) . ?
C21 N3A 1.277(19) . ?
C21 C22 1.451(12) . ?
C21 S3A 1.856(13) . ?
C22 C23 1.389(12) . ?
C22 C25A 1.419(13) . ?
C22 C25 1.427(15) . ?
C23 C24 1.376(11) . ?
C24 C27 1.379(11) . ?
C25 C26 1.394(18) . ?
C26 C27 1.423(15) . ?
C27 C26A 1.425(13) . ?
C27 C28 1.483(11) . ?
C28 C29 1.395(10) . ?
C28 C31 1.403(10) . ?
C29 C30 1.364(10) . ?
C31 C32 1.357(10) . ?
O5 C33 1.262(10) . ?
C33 N5 1.309(11) . ?
N5 C35 1.438(9) . ?
N5 C34 1.454(9) . ?
O6 C38 1.247(16) . ?
C38 N6 1.325(15) . ?
N6 C37 1.426(13) . ?
N6 C36 1.452(14) . ?
C38A O6A 1.25(2) . ?
C38A N6A 1.313(19) . ?
N6A C36A 1.434(17) . ?
N6A C37A 1.445(17) . ?
O7 C39 1.266(17) . ?
C39 N7 1.323(11) . ?
N7 C40 1.437(10) . ?
N7 C41 1.458(10) . ?
N2A C19A 1.35(2) . ?
S2A C20A 1.721(19) . ?
S3A C19A 1.721(19) . ?
N3A C20A 1.36(2) . ?
C19A C20A 1.38(2) . ?
C25A C26A 1.389(15) . ?
